data_7052250
loop_
_publ_author_name
'Davis, Martin F.'
'Levason, William'
'Ratnani, Raju'
'Reid, Gillian'
'Webster, Michael'

_publ_section_title
;
 Synthesis, spectroscopic studies and structural systematics of
 phosphine oxide complexes with Group II metal (beryllium?barium)
 nitrates
;
_journal_issue 5
_journal_name_full 'New Journal of Chemistry'
_journal_page_first 782
_journal_paper_doi 10.1039/b600301j
_journal_volume 30
_journal_year 2006
_chemical_formula_moiety 'C36 H30 Mg N2 O8 P2'
_chemical_formula_sum 'C36 H30 Mg N2 O8 P2'
_chemical_formula_weight 704.87
_chemical_name_systematic
;
Bis(nitrato-O,O')bis(triphenylphosphine oxide-O)magnesium(II)
;
_space_group_IT_number 15
_symmetry_cell_setting monoclinic
_symmetry_Int_Tables_number 15
_symmetry_space_group_name_Hall '-C 2yc'
_symmetry_space_group_name_H-M 'C 1 2/c 1'
_atom_sites_solution_hydrogens geom
_atom_sites_solution_primary direct
_atom_sites_solution_secondary difmap
_audit_creation_date 2005-11-11
_audit_creation_method 'SHELXL-97 + hand edit'
_cell_angle_alpha 90.00
_cell_angle_beta 96.971(4)
_cell_angle_gamma 90.00
_cell_formula_units_Z 4
_cell_length_a 15.343(3)
_cell_length_b 13.705(2)
_cell_length_c 17.202(3)
_cell_measurement_reflns_used 3717
_cell_measurement_temperature 120(2)
_cell_measurement_theta_max 27.48
_cell_measurement_theta_min 2.91
_cell_volume 3590.4(11)
_computing_structure_refinement 'SHELXL-97 (Sheldrick, 1997)'
_computing_structure_solution 'SHELXS-97 (Sheldrick, 1997)'
_diffrn_ambient_temperature 120(2)
_diffrn_measured_fraction_theta_full 0.979
_diffrn_measured_fraction_theta_max 0.979
_diffrn_measurement_device_type 'area detector, Nonius Kappa ccd'
_diffrn_measurement_method '\f and \w scans'
_diffrn_radiation_monochromator graphite
_diffrn_radiation_source 'Nonius rotating anode'
_diffrn_radiation_type MoK\a
_diffrn_radiation_wavelength 0.71073
_diffrn_reflns_av_R_equivalents 0.0439
_diffrn_reflns_av_sigmaI/netI 0.0495
_diffrn_reflns_limit_h_max 19
_diffrn_reflns_limit_h_min -19
_diffrn_reflns_limit_k_max 17
_diffrn_reflns_limit_k_min -17
_diffrn_reflns_limit_l_max 21
_diffrn_reflns_limit_l_min -22
_diffrn_reflns_number 14502
_diffrn_reflns_theta_full 27.67
_diffrn_reflns_theta_max 27.67
_diffrn_reflns_theta_min 2.97
_diffrn_standards_decay_% 0
_diffrn_standards_number 0
_exptl_absorpt_coefficient_mu 0.191
_exptl_absorpt_correction_T_max 1.0000
_exptl_absorpt_correction_T_min 0.8189
_exptl_absorpt_correction_type multi-scan
_exptl_absorpt_process_details 'G.M. Sheldrick, (2003). SADABS. Version 2.10. Bruker AXS Inc.'
_exptl_crystal_colour colourless
_exptl_crystal_density_diffrn 1.304
_exptl_crystal_density_method 'not measured'
_exptl_crystal_description block
_exptl_crystal_F_000 1464
_exptl_crystal_size_max 0.40
_exptl_crystal_size_mid 0.40
_exptl_crystal_size_min 0.10
_refine_diff_density_max 0.367
_refine_diff_density_min -0.282
_refine_diff_density_rms 0.049
_refine_ls_extinction_method none
_refine_ls_goodness_of_fit_ref 1.000
_refine_ls_hydrogen_treatment noref
_refine_ls_matrix_type full
_refine_ls_number_parameters 222
_refine_ls_number_reflns 4116
_refine_ls_number_restraints 0
_refine_ls_restrained_S_all 1.000
_refine_ls_R_factor_all 0.0842
_refine_ls_R_factor_gt 0.0488
_refine_ls_shift/su_max 0.000
_refine_ls_shift/su_mean 0.000
_refine_ls_structure_factor_coef Fsqd
_refine_ls_weighting_details 'w=1/[\s^2^(Fo^2^)+(0.0640P)^2^+3.4035P] where P=(Fo^2^+2Fc^2^)/3'
_refine_ls_weighting_scheme calc
_refine_ls_wR_factor_gt 0.1176
_refine_ls_wR_factor_ref 0.1350
_reflns_number_gt 2838
_reflns_number_total 4116
_reflns_threshold_expression I>2sigma(I)
_cod_data_source_file b600301j.txt
_cod_data_source_block 05mfd025
_cod_original_sg_symbol_H-M 'C 2/c'
_cod_database_code 7052250

loop_
_symmetry_equiv_pos_as_xyz
'x, y, z'
'-x, y, -z+1/2'
'x+1/2, y+1/2, z'
'-x+1/2, y+1/2, -z+1/2'
'-x, -y, -z'
'x, -y, z-1/2'
'-x+1/2, -y+1/2, -z'
'x+1/2, -y+1/2, z-1/2'

loop_
_atom_site_label
_atom_site_type_symbol
_atom_site_fract_x
_atom_site_fract_y
_atom_site_fract_z
_atom_site_U_iso_or_equiv
_atom_site_adp_type
_atom_site_occupancy
_atom_site_symmetry_multiplicity
_atom_site_calc_flag
_atom_site_refinement_flags
_atom_site_disorder_assembly
_atom_site_disorder_group
Mg1 Mg 0.0000 0.21512(7) 0.2500 0.0327(3) Uani 1 2 d S . .
N1 N -0.04037(13) 0.11542(15) 0.36365(12) 0.0414(5) Uani 1 1 d . . .
O2 O 0.01675(11) 0.18344(12) 0.36951(9) 0.0434(4) Uani 1 1 d . . .
O3 O -0.07777(11) 0.09942(12) 0.29501(10) 0.0448(4) Uani 1 1 d . . .
O4 O -0.05672(13) 0.06916(15) 0.42045(12) 0.0643(6) Uani 1 1 d . . .
P1 P 0.17346(4) 0.37310(4) 0.27559(3) 0.03143(16) Uani 1 1 d . . .
O1 O 0.09691(11) 0.30659(12) 0.25405(9) 0.0441(4) Uani 1 1 d . . .
C1 C 0.22869(17) 0.39467(15) 0.19055(13) 0.0393(6) Uani 1 1 d . . .
C2 C 0.1827(2) 0.3726(2) 0.11782(15) 0.0598(8) Uani 1 1 d . . .
H2 H 0.1237 0.3504 0.1144 0.072 Uiso 1 1 calc R . .
C3 C 0.2229(3) 0.3830(3) 0.05071(17) 0.0854(12) Uani 1 1 d . . .
H3 H 0.1919 0.3666 0.0012 0.102 Uiso 1 1 calc R . .
C4 C 0.3074(3) 0.4169(2) 0.0555(2) 0.0860(13) Uani 1 1 d . . .
H4 H 0.3342 0.4251 0.0089 0.103 Uiso 1 1 calc R . .
C5 C 0.3542(3) 0.43936(19) 0.1269(2) 0.0749(11) Uani 1 1 d . . .
H5 H 0.4129 0.4624 0.1296 0.090 Uiso 1 1 calc R . .
C6 C 0.3142(2) 0.42786(17) 0.19538(16) 0.0530(7) Uani 1 1 d . . .
H6 H 0.3457 0.4428 0.2449 0.064 Uiso 1 1 calc R . .
C7 C 0.25025(14) 0.32026(15) 0.35094(11) 0.0313(5) Uani 1 1 d . . .
C8 C 0.24597(15) 0.22010(16) 0.36511(13) 0.0358(5) Uani 1 1 d . . .
H8 H 0.2029 0.1811 0.3353 0.043 Uiso 1 1 calc R . .
C9 C 0.30489(16) 0.17797(18) 0.42277(14) 0.0424(6) Uani 1 1 d . . .
H9 H 0.3020 0.1100 0.4329 0.051 Uiso 1 1 calc R . .
C10 C 0.36779(17) 0.23456(19) 0.46561(14) 0.0453(6) Uani 1 1 d . . .
H10 H 0.4080 0.2052 0.5051 0.054 Uiso 1 1 calc R . .
C11 C 0.37293(17) 0.33348(19) 0.45156(14) 0.0456(6) Uani 1 1 d . . .
H11 H 0.4169 0.3717 0.4809 0.055 Uiso 1 1 calc R . .
C12 C 0.31406(16) 0.37662(17) 0.39486(13) 0.0395(5) Uani 1 1 d . . .
H12 H 0.3170 0.4448 0.3857 0.047 Uiso 1 1 calc R . .
C13 C 0.13613(15) 0.48775(16) 0.31009(12) 0.0341(5) Uani 1 1 d . . .
C14 C 0.17814(18) 0.57577(17) 0.30173(16) 0.0475(6) Uani 1 1 d . . .
H14 H 0.2312 0.5773 0.2784 0.057 Uiso 1 1 calc R . .
C15 C 0.1433(2) 0.66181(19) 0.32719(17) 0.0595(8) Uani 1 1 d . . .
H15 H 0.1725 0.7220 0.3213 0.071 Uiso 1 1 calc R . .
C16 C 0.0666(2) 0.6600(2) 0.36092(18) 0.0598(8) Uani 1 1 d . . .
H16 H 0.0424 0.7191 0.3776 0.072 Uiso 1 1 calc R . .
C17 C 0.02480(19) 0.5726(2) 0.37060(19) 0.0634(8) Uani 1 1 d . . .
H17 H -0.0282 0.5716 0.3940 0.076 Uiso 1 1 calc R . .
C18 C 0.05978(17) 0.4864(2) 0.34635(16) 0.0502(6) Uani 1 1 d . . .
H18 H 0.0317 0.4262 0.3544 0.060 Uiso 1 1 calc R . .

loop_
_atom_site_aniso_label
_atom_site_aniso_U_11
_atom_site_aniso_U_22
_atom_site_aniso_U_33
_atom_site_aniso_U_23
_atom_site_aniso_U_13
_atom_site_aniso_U_12
Mg1 0.0346(6) 0.0260(5) 0.0344(5) 0.000 -0.0086(4) 0.000
N1 0.0370(11) 0.0408(11) 0.0460(12) 0.0042(9) 0.0031(9) -0.0016(9)
O2 0.0412(9) 0.0471(10) 0.0388(9) 0.0059(7) -0.0073(7) -0.0134(8)
O3 0.0451(10) 0.0386(9) 0.0483(10) -0.0035(7) -0.0037(8) -0.0082(8)
O4 0.0622(13) 0.0745(14) 0.0581(12) 0.0205(10) 0.0146(10) -0.0171(11)
P1 0.0374(3) 0.0278(3) 0.0286(3) -0.0003(2) 0.0021(2) -0.0046(2)
O1 0.0468(10) 0.0366(9) 0.0467(10) 0.0017(7) -0.0036(8) -0.0107(8)
C1 0.0623(16) 0.0263(11) 0.0313(11) 0.0018(9) 0.0134(11) 0.0026(11)
C2 0.075(2) 0.0675(19) 0.0354(13) 0.0009(12) 0.0008(13) 0.0249(16)
C3 0.134(4) 0.091(3) 0.0339(15) 0.0097(16) 0.0192(19) 0.037(3)
C4 0.159(4) 0.0529(19) 0.058(2) 0.0158(15) 0.064(2) 0.025(2)
C5 0.113(3) 0.0366(15) 0.089(2) -0.0045(15) 0.067(2) -0.0137(17)
C6 0.0761(19) 0.0342(13) 0.0542(15) -0.0106(11) 0.0305(14) -0.0156(13)
C7 0.0366(12) 0.0318(11) 0.0262(10) -0.0009(9) 0.0063(9) -0.0001(9)
C8 0.0368(12) 0.0339(12) 0.0381(12) -0.0016(9) 0.0103(10) 0.0009(10)
C9 0.0454(14) 0.0373(13) 0.0461(14) 0.0059(11) 0.0129(11) 0.0074(11)
C10 0.0467(15) 0.0556(16) 0.0334(12) 0.0034(11) 0.0045(11) 0.0152(12)
C11 0.0478(15) 0.0485(15) 0.0385(13) -0.0071(11) -0.0026(11) 0.0019(12)
C12 0.0465(14) 0.0341(12) 0.0365(12) -0.0026(10) -0.0007(10) 0.0002(10)
C13 0.0359(12) 0.0325(11) 0.0333(11) -0.0006(9) 0.0014(9) -0.0021(9)
C14 0.0560(16) 0.0347(13) 0.0561(15) -0.0014(11) 0.0248(13) -0.0020(12)
C15 0.079(2) 0.0333(14) 0.0711(19) -0.0017(13) 0.0289(16) -0.0022(14)
C16 0.0618(18) 0.0473(16) 0.0721(19) -0.0116(14) 0.0159(15) 0.0121(14)
C17 0.0455(16) 0.0620(19) 0.086(2) -0.0194(16) 0.0223(15) -0.0009(14)
C18 0.0428(14) 0.0449(14) 0.0651(17) -0.0081(13) 0.0155(13) -0.0082(12)

loop_
_atom_type_symbol
_atom_type_description
_atom_type_scat_dispersion_real
_atom_type_scat_dispersion_imag
_atom_type_scat_source
C C 0.0033 0.0016 'International Tables Vol C Tables 4.2.6.8 and 6.1.1.4'
H H 0.0000 0.0000 'International Tables Vol C Tables 4.2.6.8 and 6.1.1.4'
N N 0.0061 0.0033 'International Tables Vol C Tables 4.2.6.8 and 6.1.1.4'
O O 0.0106 0.0060 'International Tables Vol C Tables 4.2.6.8 and 6.1.1.4'
Mg Mg 0.0486 0.0363 'International Tables Vol C Tables 4.2.6.8 and 6.1.1.4'
P P 0.1023 0.0942 'International Tables Vol C Tables 4.2.6.8 and 6.1.1.4'

loop_
_geom_angle_atom_site_label_1
_geom_angle_atom_site_label_2
_geom_angle_atom_site_label_3
_geom_angle
_geom_angle_site_symmetry_1
_geom_angle_site_symmetry_3
_geom_angle_publ_flag
O1 Mg1 O1 99.47(11) . 2 ?
O1 Mg1 O2 99.91(7) . 2 ?
O1 Mg1 O2 95.56(6) 2 2 ?
O1 Mg1 O2 95.56(6) . . ?
O1 Mg1 O2 99.91(7) 2 . ?
O2 Mg1 O2 155.98(11) 2 . ?
O1 Mg1 O3 91.87(7) . 2 ?
O1 Mg1 O3 155.05(6) 2 2 ?
O2 Mg1 O3 60.42(6) 2 2 ?
O2 Mg1 O3 101.02(7) . 2 ?
O1 Mg1 O3 155.05(6) . . ?
O1 Mg1 O3 91.87(7) 2 . ?
O2 Mg1 O3 101.02(7) 2 . ?
O2 Mg1 O3 60.42(6) . . ?
O3 Mg1 O3 86.79(10) 2 . ?
O1 Mg1 N1 96.82(7) . 2 ?
O1 Mg1 N1 125.55(7) 2 2 ?
O2 Mg1 N1 30.26(6) 2 2 ?
O2 Mg1 N1 129.67(8) . 2 ?
O3 Mg1 N1 30.16(6) 2 2 ?
O3 Mg1 N1 94.45(7) . 2 ?
O1 Mg1 N1 125.55(7) . . ?
O1 Mg1 N1 96.82(7) 2 . ?
O2 Mg1 N1 129.67(8) 2 . ?
O2 Mg1 N1 30.26(6) . . ?
O3 Mg1 N1 94.45(7) 2 . ?
O3 Mg1 N1 30.16(6) . . ?
N1 Mg1 N1 114.43(10) 2 . ?
O4 N1 O3 122.9(2) . . ?
O4 N1 O2 121.6(2) . . ?
O3 N1 O2 115.42(18) . . ?
O4 N1 Mg1 177.14(18) . . ?
O3 N1 Mg1 59.87(11) . . ?
O2 N1 Mg1 55.55(10) . . ?
N1 O2 Mg1 94.18(12) . . ?
N1 O3 Mg1 89.97(12) . . ?
O1 P1 C7 111.07(10) . . ?
O1 P1 C13 110.00(10) . . ?
C7 P1 C13 108.77(10) . . ?
O1 P1 C1 109.33(11) . . ?
C7 P1 C1 108.68(11) . . ?
C13 P1 C1 108.95(10) . . ?
P1 O1 Mg1 167.75(11) . . ?
C6 C1 C2 120.0(2) . . ?
C6 C1 P1 122.82(19) . . ?
C2 C1 P1 117.2(2) . . ?
C3 C2 C1 120.0(3) . . ?
C3 C2 H2 120.0 . . ?
C1 C2 H2 120.0 . . ?
C4 C3 C2 120.0(3) . . ?
C4 C3 H3 120.0 . . ?
C2 C3 H3 120.0 . . ?
C3 C4 C5 121.0(3) . . ?
C3 C4 H4 119.5 . . ?
C5 C4 H4 119.5 . . ?
C4 C5 C6 119.3(3) . . ?
C4 C5 H5 120.4 . . ?
C6 C5 H5 120.4 . . ?
C1 C6 C5 119.7(3) . . ?
C1 C6 H6 120.1 . . ?
C5 C6 H6 120.1 . . ?
C12 C7 C8 119.6(2) . . ?
C12 C7 P1 121.58(17) . . ?
C8 C7 P1 118.80(17) . . ?
C9 C8 C7 119.6(2) . . ?
C9 C8 H8 120.2 . . ?
C7 C8 H8 120.2 . . ?
C10 C9 C8 120.1(2) . . ?
C10 C9 H9 119.9 . . ?
C8 C9 H9 119.9 . . ?
C9 C10 C11 120.6(2) . . ?
C9 C10 H10 119.7 . . ?
C11 C10 H10 119.7 . . ?
C12 C11 C10 119.9(2) . . ?
C12 C11 H11 120.1 . . ?
C10 C11 H11 120.1 . . ?
C11 C12 C7 120.1(2) . . ?
C11 C12 H12 119.9 . . ?
C7 C12 H12 119.9 . . ?
C14 C13 C18 119.1(2) . . ?
C14 C13 P1 123.83(18) . . ?
C18 C13 P1 117.10(18) . . ?
C13 C14 C15 120.4(2) . . ?
C13 C14 H14 119.8 . . ?
C15 C14 H14 119.8 . . ?
C16 C15 C14 120.0(3) . . ?
C16 C15 H15 120.0 . . ?
C14 C15 H15 120.0 . . ?
C15 C16 C17 120.1(3) . . ?
C15 C16 H16 119.9 . . ?
C17 C16 H16 119.9 . . ?
C16 C17 C18 120.2(3) . . ?
C16 C17 H17 119.9 . . ?
C18 C17 H17 119.9 . . ?
C17 C18 C13 120.2(2) . . ?
C17 C18 H18 119.9 . . ?
C13 C18 H18 119.9 . . ?

loop_
_geom_bond_atom_site_label_1
_geom_bond_atom_site_label_2
_geom_bond_distance
_geom_bond_site_symmetry_2
_geom_bond_publ_flag
Mg1 O1 1.9397(17) . ?
Mg1 O1 1.9397(17) 2 ?
Mg1 O2 2.0863(16) 2 ?
Mg1 O2 2.0863(16) . ?
Mg1 O3 2.1822(18) 2 ?
Mg1 O3 2.1822(18) . ?
Mg1 N1 2.523(2) 2 ?
Mg1 N1 2.523(2) . ?
N1 O4 1.216(3) . ?
N1 O3 1.268(2) . ?
N1 O2 1.275(2) . ?
P1 O1 1.4972(16) . ?
P1 C7 1.795(2) . ?
P1 C13 1.798(2) . ?
P1 C1 1.802(2) . ?
C1 C6 1.381(4) . ?
C1 C2 1.393(4) . ?
C2 C3 1.380(4) . ?
C2 H2 0.9500 . ?
C3 C4 1.371(6) . ?
C3 H3 0.9500 . ?
C4 C5 1.380(5) . ?
C4 H4 0.9500 . ?
C5 C6 1.402(4) . ?
C5 H5 0.9500 . ?
C6 H6 0.9500 . ?
C7 C12 1.395(3) . ?
C7 C8 1.397(3) . ?
C8 C9 1.384(3) . ?
C8 H8 0.9500 . ?
C9 C10 1.380(4) . ?
C9 H9 0.9500 . ?
C10 C11 1.381(4) . ?
C10 H10 0.9500 . ?
C11 C12 1.379(3) . ?
C11 H11 0.9500 . ?
C12 H12 0.9500 . ?
C13 C14 1.383(3) . ?
C13 C18 1.392(3) . ?
C14 C15 1.387(4) . ?
C14 H14 0.9500 . ?
C15 C16 1.374(4) . ?
C15 H15 0.9500 . ?
C16 C17 1.379(4) . ?
C16 H16 0.9500 . ?
C17 C18 1.383(4) . ?
C17 H17 0.9500 . ?
C18 H18 0.9500 . ?
